data_4336628
loop_
_publ_author_name
'Mei Wang'
'Thomas Weyherm\"uller'
'Jason England'
'Karl Wieghardt'

_publ_section_title
;
 Molecular and Electronic Structures of Six-Coordinate "Low-Valent"
 [M(Mebpy)3]0 (M = Ti, V, Cr, Mo) and [M(tpy)2]0 (M = Ti, V, Cr), and
 Seven-Coordinate [MoF(Mebpy)3](PF6) and [MX(tpy)2](PF6) (M = Mo, X = Cl
 and M = W, X = F)
;
_journal_name_full 'Inorganic Chemistry'
_journal_page_first 12763
_journal_page_last 12776
_journal_paper_doi 10.1021/ic402037e
_journal_volume 52
_journal_year 2013
_chemical_compound_source 'tetrahydofuran, diethylether'
_chemical_formula_moiety 'C36 H36 Mo N6'
_chemical_formula_sum 'C36 H36 Mo N6'
_chemical_formula_weight 648.65
_chemical_name_systematic
; 
 ? 
;
_space_group_IT_number 14
_symmetry_cell_setting monoclinic
_symmetry_Int_Tables_number 14
_symmetry_space_group_name_Hall '-P 2ybc'
_symmetry_space_group_name_H-M 'P 1 21/c 1'
_atom_sites_solution_hydrogens geom
_atom_sites_solution_primary direct
_atom_sites_solution_secondary difmap
_audit_block_code WGT-WM-015-01
_audit_creation_date 2012-11-22
_audit_creation_method SHELXL-97
_cell_angle_alpha 90.00
_cell_angle_beta 97.038(3)
_cell_angle_gamma 90.00
_cell_formula_units_Z 4
_cell_length_a 8.1571(15)
_cell_length_b 20.239(4)
_cell_length_c 18.567(4)
_cell_measurement_reflns_used 4951
_cell_measurement_temperature 100(2)
_cell_measurement_theta_max 26.1326
_cell_measurement_theta_min 2.2126
_cell_volume 3042.2(11)
_computing_cell_refinement 'SAINT software (Bruker AXS, 2004)'
_computing_data_collection 'APEX2 (Bruker AXS, 2008)'
_computing_data_reduction 'SAINT software (Bruker AXS, 2004)'
_computing_structure_refinement 'SHELXL-97 (Sheldrick, 1997)'
_computing_structure_solution 'SHELXS-97 (Sheldrick, 1990)'
_diffrn_ambient_temperature 100(2)
_diffrn_detector_area_resol_mean 66.67
_diffrn_measured_fraction_theta_full 0.978
_diffrn_measured_fraction_theta_max 0.978
_diffrn_measurement_device_type 'Bruker-AXS Kappa Mach3 APEX-II'
_diffrn_measurement_method 'CCD \f- and \w-scans'
_diffrn_radiation_monochromator 'Incoatec Helios mirrors'
_diffrn_radiation_source '0.2 x 2mm^2^ focus rotating anode'
_diffrn_radiation_type MoK\a
_diffrn_radiation_wavelength 0.71073
_diffrn_reflns_av_R_equivalents 0.1098
_diffrn_reflns_av_sigmaI/netI 0.0511
_diffrn_reflns_limit_h_max 10
_diffrn_reflns_limit_h_min -10
_diffrn_reflns_limit_k_max 25
_diffrn_reflns_limit_k_min -25
_diffrn_reflns_limit_l_max 23
_diffrn_reflns_limit_l_min -23
_diffrn_reflns_number 61090
_diffrn_reflns_theta_full 26.43
_diffrn_reflns_theta_max 26.43
_diffrn_reflns_theta_min 2.01
_exptl_absorpt_coefficient_mu 0.467
_exptl_absorpt_correction_T_max 0.99557
_exptl_absorpt_correction_T_min 0.95270
_exptl_absorpt_correction_type gaussian
_exptl_absorpt_process_details 'SADABS (Bruker AXS, 2008)'
_exptl_crystal_colour black
_exptl_crystal_density_diffrn 1.416
_exptl_crystal_description needle
_exptl_crystal_F_000 1344
_exptl_crystal_size_max 0.18
_exptl_crystal_size_mid 0.03
_exptl_crystal_size_min 0.01
_refine_diff_density_max 0.525
_refine_diff_density_min -0.709
_refine_diff_density_rms 0.082
_refine_ls_extinction_method none
_refine_ls_goodness_of_fit_ref 1.046
_refine_ls_hydrogen_treatment constr
_refine_ls_matrix_type full
_refine_ls_number_parameters 394
_refine_ls_number_reflns 6126
_refine_ls_number_restraints 0
_refine_ls_restrained_S_all 1.046
_refine_ls_R_factor_all 0.0635
_refine_ls_R_factor_gt 0.0397
_refine_ls_shift/su_max 0.002
_refine_ls_shift/su_mean 0.000
_refine_ls_structure_factor_coef Fsqd
_refine_ls_weighting_details 'calc w=1/[\s^2^(Fo^2^)+(0.0250P)^2^+5.1273P] where P=(Fo^2^+2Fc^2^)/3'
_refine_ls_weighting_scheme calc
_refine_ls_wR_factor_gt 0.0787
_refine_ls_wR_factor_ref 0.0874
_reflns_number_gt 4737
_reflns_number_total 6126
_reflns_threshold_expression >2sigma(I)
_cod_data_source_file ic402037e_si_002_3.cif
_cod_data_source_block 4
_cod_original_sg_symbol_H-M 'P 21/c'
_cod_database_code 4336628

loop_
_symmetry_equiv_pos_as_xyz
'x, y, z'
'-x, y+1/2, -z+1/2'
'-x, -y, -z'
'x, -y-1/2, z-1/2'

loop_
_atom_site_label
_atom_site_type_symbol
_atom_site_fract_x
_atom_site_fract_y
_atom_site_fract_z
_atom_site_U_iso_or_equiv
_atom_site_adp_type
_atom_site_occupancy
_atom_site_symmetry_multiplicity
_atom_site_calc_flag
_atom_site_refinement_flags
Mo Mo 0.25622(3) 0.480094(13) 0.759040(13) 0.01416(8) Uani 1 1 d .
N1 N 0.4261(3) 0.47894(13) 0.85224(13) 0.0171(5) Uani 1 1 d .
C2 C 0.5666(4) 0.51694(17) 0.86507(16) 0.0198(6) Uani 1 1 d .
H2 H 0.5795 0.5529 0.8333 0.024 Uiso 1 1 calc R
C3 C 0.6878(4) 0.50580(16) 0.92068(16) 0.0207(7) Uani 1 1 d .
H3 H 0.7820 0.5338 0.9265 0.025 Uiso 1 1 calc R
C4 C 0.6764(4) 0.45335(17) 0.97011(16) 0.0202(7) Uani 1 1 d .
C5 C 0.5349(4) 0.41635(16) 0.96017(17) 0.0202(7) Uani 1 1 d .
H5 H 0.5217 0.3809 0.9925 0.024 Uiso 1 1 calc R
C6 C 0.4084(4) 0.42956(15) 0.90324(16) 0.0176(7) Uani 1 1 d .
C7 C 0.2514(4) 0.39749(15) 0.89351(16) 0.0170(7) Uani 1 1 d .
C8 C 0.1954(4) 0.35134(15) 0.94210(17) 0.0199(7) Uani 1 1 d .
H8 H 0.2683 0.3374 0.9831 0.024 Uiso 1 1 calc R
C9 C 0.0388(4) 0.32629(16) 0.93139(18) 0.0226(7) Uani 1 1 d .
C10 C -0.0669(4) 0.34953(16) 0.87096(17) 0.0230(7) Uani 1 1 d .
H10 H -0.1782 0.3347 0.8627 0.028 Uiso 1 1 calc R
C11 C -0.0086(4) 0.39343(16) 0.82432(17) 0.0190(7) Uani 1 1 d .
H11 H -0.0823 0.4082 0.7839 0.023 Uiso 1 1 calc R
N12 N 0.1485(3) 0.41733(12) 0.83225(13) 0.0163(5) Uani 1 1 d .
C13 C 0.8125(4) 0.44069(18) 1.03037(18) 0.0271(8) Uani 1 1 d .
H13A H 0.7806 0.4045 1.0608 0.041 Uiso 1 1 calc R
H13B H 0.8324 0.4807 1.0599 0.041 Uiso 1 1 calc R
H13C H 0.9135 0.4287 1.0098 0.041 Uiso 1 1 calc R
C14 C -0.0213(5) 0.27685(18) 0.9823(2) 0.0331(9) Uani 1 1 d .
H14A H 0.0711 0.2628 1.0178 0.050 Uiso 1 1 calc R
H14B H -0.0672 0.2384 0.9548 0.050 Uiso 1 1 calc R
H14C H -0.1070 0.2971 1.0078 0.050 Uiso 1 1 calc R
N21 N 0.3868(3) 0.40707(12) 0.71098(13) 0.0158(6) Uani 1 1 d .
C22 C 0.5333(4) 0.37904(15) 0.73943(17) 0.0173(7) Uani 1 1 d .
H22 H 0.5726 0.3875 0.7889 0.021 Uiso 1 1 calc R
C23 C 0.6257(4) 0.33966(15) 0.70065(17) 0.0197(7) Uani 1 1 d .
H23 H 0.7273 0.3223 0.7234 0.024 Uiso 1 1 calc R
C24 C 0.5732(4) 0.32410(16) 0.62719(17) 0.0201(7) Uani 1 1 d .
C25 C 0.4257(4) 0.35073(16) 0.59792(17) 0.0193(7) Uani 1 1 d .
H25 H 0.3864 0.3421 0.5485 0.023 Uiso 1 1 calc R
C26 C 0.3303(4) 0.39067(15) 0.63916(16) 0.0180(7) Uani 1 1 d .
C27 C 0.1693(4) 0.41493(15) 0.61366(16) 0.0163(6) Uani 1 1 d .
C28 C 0.0840(4) 0.40195(16) 0.54426(16) 0.0197(7) Uani 1 1 d .
H28 H 0.1385 0.3787 0.5096 0.024 Uiso 1 1 calc R
C29 C -0.0753(4) 0.42213(16) 0.52595(17) 0.0218(7) Uani 1 1 d .
C30 C -0.1512(4) 0.45571(16) 0.57956(17) 0.0219(7) Uani 1 1 d .
H30 H -0.2638 0.4686 0.5701 0.026 Uiso 1 1 calc R
C31 C -0.0636(4) 0.46968(15) 0.64471(17) 0.0204(7) Uani 1 1 d .
H31 H -0.1175 0.4931 0.6794 0.025 Uiso 1 1 calc R
N32 N 0.0967(3) 0.45206(13) 0.66321(13) 0.0158(5) Uani 1 1 d .
C33 C 0.6768(4) 0.28117(18) 0.58485(19) 0.0299(8) Uani 1 1 d .
H33A H 0.6249 0.2780 0.5345 0.045 Uiso 1 1 calc R
H33B H 0.6859 0.2370 0.6065 0.045 Uiso 1 1 calc R
H33C H 0.7872 0.3005 0.5859 0.045 Uiso 1 1 calc R
C34 C -0.1673(4) 0.40981(17) 0.45216(18) 0.0275(8) Uani 1 1 d .
H34A H -0.0943 0.3877 0.4216 0.041 Uiso 1 1 calc R
H34B H -0.2045 0.4520 0.4300 0.041 Uiso 1 1 calc R
H34C H -0.2633 0.3817 0.4567 0.041 Uiso 1 1 calc R
N41 N 0.3797(3) 0.55492(13) 0.70931(13) 0.0175(6) Uani 1 1 d .
C42 C 0.5132(4) 0.54575(16) 0.67113(16) 0.0192(7) Uani 1 1 d .
H42 H 0.5471 0.5018 0.6628 0.023 Uiso 1 1 calc R
C43 C 0.5989(4) 0.59627(16) 0.64483(17) 0.0201(7) Uani 1 1 d .
H43 H 0.6895 0.5867 0.6189 0.024 Uiso 1 1 calc R
C44 C 0.5548(4) 0.66283(16) 0.65556(16) 0.0206(7) Uani 1 1 d .
C45 C 0.4227(4) 0.67294(16) 0.69293(16) 0.0197(7) Uani 1 1 d .
H45 H 0.3903 0.7169 0.7020 0.024 Uiso 1 1 calc R
C46 C 0.3326(4) 0.61982(15) 0.71849(16) 0.0173(7) Uani 1 1 d .
C47 C 0.1857(4) 0.62693(16) 0.75204(16) 0.0182(7) Uani 1 1 d .
C48 C 0.1013(4) 0.68715(16) 0.75915(17) 0.0204(7) Uani 1 1 d .
H48 H 0.1467 0.7268 0.7426 0.024 Uiso 1 1 calc R
C49 C -0.0435(4) 0.69009(16) 0.78911(17) 0.0199(7) Uani 1 1 d .
C50 C -0.1067(4) 0.62991(16) 0.81143(17) 0.0207(7) Uani 1 1 d .
H50 H -0.2072 0.6294 0.8324 0.025 Uiso 1 1 calc R
C51 C -0.0248(4) 0.57244(16) 0.80311(16) 0.0188(7) Uani 1 1 d .
H51 H -0.0731 0.5325 0.8172 0.023 Uiso 1 1 calc R
N52 N 0.1235(3) 0.56859(12) 0.77559(13) 0.0159(6) Uani 1 1 d .
C53 C 0.6485(4) 0.71794(17) 0.62608(19) 0.0274(8) Uani 1 1 d .
H53A H 0.6069 0.7603 0.6418 0.041 Uiso 1 1 calc R
H53B H 0.6341 0.7159 0.5729 0.041 Uiso 1 1 calc R
H53C H 0.7661 0.7138 0.6442 0.041 Uiso 1 1 calc R
C54 C -0.1305(4) 0.75431(16) 0.79956(19) 0.0267(8) Uani 1 1 d .
H54A H -0.1051 0.7688 0.8501 0.040 Uiso 1 1 calc R
H54B H -0.2500 0.7481 0.7882 0.040 Uiso 1 1 calc R
H54C H -0.0931 0.7879 0.7673 0.040 Uiso 1 1 calc R

loop_
_atom_site_aniso_label
_atom_site_aniso_U_11
_atom_site_aniso_U_22
_atom_site_aniso_U_33
_atom_site_aniso_U_23
_atom_site_aniso_U_13
_atom_site_aniso_U_12
Mo 0.01363(13) 0.01615(13) 0.01367(13) 0.00034(11) 0.00558(9) -0.00027(12)
N1 0.0149(13) 0.0204(13) 0.0168(12) -0.0017(12) 0.0057(10) -0.0002(12)
C2 0.0191(16) 0.0249(17) 0.0169(15) -0.0007(14) 0.0078(12) -0.0030(15)
C3 0.0149(16) 0.0279(19) 0.0202(16) -0.0058(13) 0.0062(13) -0.0014(13)
C4 0.0178(17) 0.0282(18) 0.0154(15) -0.0061(13) 0.0050(13) 0.0062(14)
C5 0.0223(17) 0.0216(17) 0.0180(16) -0.0017(13) 0.0072(13) 0.0059(14)
C6 0.0182(17) 0.0201(17) 0.0166(15) 0.0002(13) 0.0100(13) 0.0039(13)
C7 0.0182(16) 0.0180(16) 0.0162(15) -0.0021(12) 0.0072(12) 0.0051(13)
C8 0.0265(18) 0.0165(16) 0.0181(16) 0.0001(13) 0.0089(13) 0.0064(14)
C9 0.0307(19) 0.0148(16) 0.0253(17) -0.0011(13) 0.0157(15) 0.0015(14)
C10 0.0231(18) 0.0218(18) 0.0259(18) -0.0036(14) 0.0099(14) -0.0044(15)
C11 0.0168(16) 0.0213(17) 0.0196(16) -0.0008(13) 0.0049(13) -0.0013(13)
N12 0.0171(13) 0.0164(13) 0.0168(13) -0.0008(10) 0.0073(10) 0.0011(11)
C13 0.0239(18) 0.034(2) 0.0229(17) -0.0048(15) 0.0029(14) 0.0060(16)
C14 0.039(2) 0.028(2) 0.036(2) 0.0077(17) 0.0178(17) -0.0029(17)
N21 0.0151(13) 0.0164(14) 0.0164(13) 0.0014(10) 0.0039(11) -0.0006(11)
C22 0.0145(16) 0.0186(16) 0.0185(16) 0.0018(12) 0.0011(12) 0.0014(13)
C23 0.0167(16) 0.0192(17) 0.0236(17) 0.0018(13) 0.0047(13) 0.0031(13)
C24 0.0190(17) 0.0197(17) 0.0227(17) -0.0023(13) 0.0074(13) -0.0006(14)
C25 0.0208(17) 0.0222(17) 0.0157(16) -0.0018(13) 0.0049(13) -0.0002(14)
C26 0.0200(17) 0.0184(16) 0.0163(15) 0.0010(12) 0.0051(13) -0.0026(13)
C27 0.0185(16) 0.0177(16) 0.0138(15) 0.0010(12) 0.0062(12) -0.0022(13)
C28 0.0228(17) 0.0199(17) 0.0170(16) 0.0019(13) 0.0046(13) -0.0006(14)
C29 0.0243(18) 0.0181(17) 0.0224(17) 0.0004(13) 0.0010(14) -0.0038(14)
C30 0.0146(16) 0.0246(18) 0.0258(17) 0.0026(14) 0.0000(13) 0.0022(13)
C31 0.0194(16) 0.0188(17) 0.0237(16) 0.0014(13) 0.0051(13) -0.0001(13)
N32 0.0159(13) 0.0154(13) 0.0171(13) 0.0029(10) 0.0055(10) 0.0010(11)
C33 0.031(2) 0.035(2) 0.0254(19) -0.0057(15) 0.0094(15) 0.0102(17)
C34 0.0284(19) 0.0257(19) 0.0270(18) 0.0011(15) -0.0026(15) 0.0031(15)
N41 0.0176(14) 0.0176(14) 0.0176(13) 0.0004(11) 0.0039(11) 0.0018(11)
C42 0.0181(16) 0.0218(17) 0.0188(16) 0.0032(13) 0.0071(13) 0.0030(13)
C43 0.0171(16) 0.0254(18) 0.0193(16) 0.0018(13) 0.0079(13) -0.0011(14)
C44 0.0216(17) 0.0234(18) 0.0177(16) 0.0001(13) 0.0055(13) -0.0045(14)
C45 0.0223(17) 0.0191(17) 0.0185(16) -0.0026(13) 0.0061(13) -0.0037(14)
C46 0.0156(16) 0.0177(16) 0.0189(16) -0.0015(13) 0.0030(13) -0.0004(13)
C47 0.0196(16) 0.0197(17) 0.0153(15) -0.0001(12) 0.0025(12) -0.0040(13)
C48 0.0240(18) 0.0169(16) 0.0215(17) 0.0000(13) 0.0077(13) -0.0015(14)
C49 0.0211(17) 0.0192(17) 0.0192(16) -0.0032(13) 0.0019(13) 0.0025(14)
C50 0.0152(16) 0.0262(18) 0.0217(17) -0.0013(14) 0.0063(13) 0.0007(14)
C51 0.0155(16) 0.0221(17) 0.0195(16) -0.0022(13) 0.0050(13) 0.0002(13)
N52 0.0154(14) 0.0184(14) 0.0143(13) 0.0001(10) 0.0040(10) -0.0008(11)
C53 0.029(2) 0.0269(19) 0.0288(19) 0.0019(15) 0.0132(15) -0.0071(16)
C54 0.0274(19) 0.0210(18) 0.0337(19) -0.0024(15) 0.0112(15) 0.0046(15)

loop_
_atom_type_symbol
_atom_type_description
_atom_type_scat_dispersion_real
_atom_type_scat_dispersion_imag
_atom_type_scat_source
C C 0.0033 0.0016 'International Tables Vol C Tables 4.2.6.8 and 6.1.1.4'
H H 0.0000 0.0000 'International Tables Vol C Tables 4.2.6.8 and 6.1.1.4'
N N 0.0061 0.0033 'International Tables Vol C Tables 4.2.6.8 and 6.1.1.4'
Mo Mo -1.6832 0.6857 'International Tables Vol C Tables 4.2.6.8 and 6.1.1.4'

loop_
_exptl_crystal_face_index_h
_exptl_crystal_face_index_k
_exptl_crystal_face_index_l
_exptl_crystal_face_perp_dist
0.00 -1.00 0.00 0.0050
0.00 1.00 0.00 0.0050
-1.00 0.00 0.00 0.1000
1.00 1.00 1.00 0.0800
0.00 -1.00 -1.00 0.0150
0.00 1.00 1.00 0.0150

loop_
_geom_angle_atom_site_label_1
_geom_angle_atom_site_label_2
_geom_angle_atom_site_label_3
_geom_angle
N1 Mo N21 91.43(10)
N1 Mo N41 93.88(10)
N21 Mo N41 91.46(10)
N1 Mo N12 75.34(10)
N21 Mo N12 97.06(10)
N41 Mo N12 166.36(10)
N1 Mo N52 100.82(10)
N21 Mo N52 162.00(10)
N41 Mo N52 74.73(10)
N12 Mo N52 98.77(10)
N1 Mo N32 163.80(10)
N21 Mo N32 75.38(10)
N41 Mo N32 95.80(10)
N12 Mo N32 96.65(10)
N52 Mo N32 94.26(9)
C2 N1 C6 115.8(2)
C2 N1 Mo 126.4(2)
C6 N1 Mo 117.3(2)
C3 C2 N1 123.5(3)
C2 C3 C4 121.3(3)
C5 C4 C3 116.4(3)
C5 C4 C13 122.8(3)
C3 C4 C13 120.8(3)
C4 C5 C6 121.7(3)
N1 C6 C5 121.2(3)
N1 C6 C7 113.9(3)
C5 C6 C7 124.9(3)
N12 C7 C8 120.3(3)
N12 C7 C6 114.6(3)
C8 C7 C6 125.1(3)
C9 C8 C7 121.5(3)
C8 C9 C10 117.5(3)
C8 C9 C14 121.8(3)
C10 C9 C14 120.6(3)
C11 C10 C9 119.7(3)
N12 C11 C10 124.0(3)
C11 N12 C7 116.9(3)
C11 N12 Mo 126.9(2)
C7 N12 Mo 116.1(2)
C22 N21 C26 116.1(3)
C22 N21 Mo 126.6(2)
C26 N21 Mo 116.8(2)
C23 C22 N21 123.5(3)
C22 C23 C24 121.2(3)
C25 C24 C23 116.3(3)
C25 C24 C33 123.0(3)
C23 C24 C33 120.7(3)
C24 C25 C26 121.8(3)
N21 C26 C25 121.0(3)
N21 C26 C27 114.7(3)
C25 C26 C27 124.3(3)
N32 C27 C28 120.5(3)
N32 C27 C26 114.8(3)
C28 C27 C26 124.7(3)
C29 C28 C27 121.3(3)
C28 C29 C30 117.1(3)
C28 C29 C34 122.2(3)
C30 C29 C34 120.7(3)
C31 C30 C29 120.1(3)
C30 C31 N32 123.8(3)
C31 N32 C27 117.0(3)
C31 N32 Mo 127.4(2)
C27 N32 Mo 115.6(2)
C42 N41 C46 116.0(3)
C42 N41 Mo 125.5(2)
C46 N41 Mo 118.4(2)
C43 C42 N41 123.6(3)
C42 C43 C44 120.9(3)
C45 C44 C43 116.4(3)
C45 C44 C53 123.0(3)
C43 C44 C53 120.6(3)
C44 C45 C46 122.0(3)
N41 C46 C45 121.0(3)
N41 C46 C47 114.2(3)
C45 C46 C47 124.7(3)
N52 C47 C48 120.5(3)
N52 C47 C46 114.5(3)
C48 C47 C46 125.0(3)
C49 C48 C47 122.0(3)
C48 C49 C50 116.7(3)
C48 C49 C54 122.3(3)
C50 C49 C54 121.0(3)
C51 C50 C49 120.3(3)
C50 C51 N52 124.0(3)
C51 N52 C47 116.5(3)
C51 N52 Mo 126.0(2)
C47 N52 Mo 117.4(2)

loop_
_geom_bond_atom_site_label_1
_geom_bond_atom_site_label_2
_geom_bond_distance
Mo N1 2.080(2)
Mo N21 2.085(3)
Mo N41 2.095(3)
Mo N12 2.128(3)
Mo N52 2.135(3)
Mo N32 2.148(2)
N1 C2 1.377(4)
N1 C6 1.396(4)
C2 C3 1.358(4)
C3 C4 1.414(5)
C4 C5 1.369(5)
C4 C13 1.498(4)
C5 C6 1.409(4)
C6 C7 1.427(4)
C7 N12 1.388(4)
C7 C8 1.413(4)
C8 C9 1.367(5)
C9 C10 1.409(5)
C9 C14 1.500(4)
C10 C11 1.366(4)
C11 N12 1.361(4)
N21 C22 1.369(4)
N21 C26 1.396(4)
C22 C23 1.362(4)
C23 C24 1.414(4)
C24 C25 1.369(4)
C24 C33 1.500(4)
C25 C26 1.411(4)
C26 C27 1.428(4)
C27 N32 1.377(4)
C27 C28 1.412(4)
C28 C29 1.365(5)
C29 C30 1.409(5)
C29 C34 1.500(4)
C30 C31 1.357(4)
C31 N32 1.358(4)
N41 C42 1.383(4)
N41 C46 1.385(4)
C42 C43 1.362(4)
C43 C44 1.415(5)
C44 C45 1.366(4)
C44 C53 1.494(4)
C45 C46 1.417(4)
C46 C47 1.424(4)
C47 N52 1.377(4)
C47 C48 1.414(4)
C48 C49 1.368(5)
C49 C50 1.405(5)
C49 C54 1.505(4)
C50 C51 1.360(4)
C51 N52 1.371(4)
